data_4501550
loop_
_publ_author_name
'Dai, Fangna'
'Cui, Peipei'
'Ye, Fei'
'Sun, Daofeng'

_publ_section_title
;
 An Open Neodymium&#x2212;Organic Framework with the NbO Structure Type
 Based on Binuclear SBU Involved In Situ Generated Formate
;
_journal_issue 4
_journal_name_full 'Crystal Growth &amp; Design'
_journal_page_first 1474
_journal_paper_doi 10.1021/cg1000914
_journal_volume 10
_journal_year 2010
_chemical_formula_sum 'C30 H38 I6 N6 Nd2 O17'
_chemical_formula_weight 1804.54
_chemical_name_systematic
; 
 ? 
;
_space_group_IT_number 148
_symmetry_cell_setting rhombohedral
_symmetry_space_group_name_Hall '-R 3'
_symmetry_space_group_name_H-M 'R -3 :H'
_atom_sites_solution_hydrogens geom
_atom_sites_solution_primary direct
_atom_sites_solution_secondary difmap
_audit_creation_method SHELXL-97
_cell_angle_alpha 90.00
_cell_angle_beta 90.00
_cell_angle_gamma 120.00
_cell_formula_units_Z 9
_cell_length_a 36.405(3)
_cell_length_b 36.405(3)
_cell_length_c 11.6941(17)
_cell_measurement_reflns_used 6769
_cell_measurement_temperature 298(2)
_cell_measurement_theta_max 27.43
_cell_measurement_theta_min 2.91
_cell_volume 13422(3)
_computing_structure_refinement 'SHELXL-97 (Sheldrick, 1997)'
_computing_structure_solution 'SHELXS-97 (Sheldrick, 1990)'
_diffrn_ambient_temperature 298(2)
_diffrn_measured_fraction_theta_full 0.996
_diffrn_measured_fraction_theta_max 0.996
_diffrn_radiation_monochromator graphite
_diffrn_radiation_source 'fine-focus sealed tube'
_diffrn_radiation_type MoK\a
_diffrn_radiation_wavelength 0.71073
_diffrn_reflns_av_R_equivalents 0.0223
_diffrn_reflns_av_sigmaI/netI 0.0204
_diffrn_reflns_limit_h_max 63
_diffrn_reflns_limit_h_min -41
_diffrn_reflns_limit_k_max 37
_diffrn_reflns_limit_k_min -95
_diffrn_reflns_limit_l_max 14
_diffrn_reflns_limit_l_min -15
_diffrn_reflns_number 26293
_diffrn_reflns_theta_full 27.43
_diffrn_reflns_theta_max 27.43
_diffrn_reflns_theta_min 1.12
_exptl_absorpt_coefficient_mu 4.883
_exptl_absorpt_correction_T_max 0.6409
_exptl_absorpt_correction_T_min 0.3749
_exptl_absorpt_correction_type multi-scan
_exptl_crystal_colour aubergine
_exptl_crystal_density_diffrn 2.009
_exptl_crystal_density_method 'not measured'
_exptl_crystal_description prism
_exptl_crystal_F_000 7506
_exptl_crystal_size_max 0.25
_exptl_crystal_size_mid 0.10
_exptl_crystal_size_min 0.10
_refine_diff_density_max 3.516
_refine_diff_density_min -2.358
_refine_diff_density_rms 0.316
_refine_ls_extinction_method none
_refine_ls_goodness_of_fit_ref 1.057
_refine_ls_matrix_type full
_refine_ls_number_parameters 275
_refine_ls_number_reflns 6781
_refine_ls_number_restraints 0
_refine_ls_restrained_S_all 1.057
_refine_ls_R_factor_all 0.0458
_refine_ls_R_factor_gt 0.0377
_refine_ls_shift/su_max 0.001
_refine_ls_shift/su_mean 0.000
_refine_ls_structure_factor_coef Fsqd
_refine_ls_weighting_details 'calc w=1/[\s^2^(Fo^2^)+(0.0696P)^2^+199.9868P] where P=(Fo^2^+2Fc^2^)/3'
_refine_ls_weighting_scheme calc
_refine_ls_wR_factor_gt 0.1148
_refine_ls_wR_factor_ref 0.1255
_reflns_number_gt 5894
_reflns_number_total 6781
_reflns_threshold_expression >2sigma(I)
_cod_data_source_file cg1000914_si_001.cif
_cod_data_source_block test
_cod_original_cell_volume 13422(2)
_cod_original_sg_symbol_H-M R-3
_cod_database_code 4501550

loop_
_symmetry_equiv_pos_as_xyz
'x, y, z'
'-y, x-y, z'
'-x+y, -x, z'
'x+2/3, y+1/3, z+1/3'
'-y+2/3, x-y+1/3, z+1/3'
'-x+y+2/3, -x+1/3, z+1/3'
'x+1/3, y+2/3, z+2/3'
'-y+1/3, x-y+2/3, z+2/3'
'-x+y+1/3, -x+2/3, z+2/3'
'-x, -y, -z'
'y, -x+y, -z'
'x-y, x, -z'
'-x+2/3, -y+1/3, -z+1/3'
'y+2/3, -x+y+1/3, -z+1/3'
'x-y+2/3, x+1/3, -z+1/3'
'-x+1/3, -y+2/3, -z+2/3'
'y+1/3, -x+y+2/3, -z+2/3'
'x-y+1/3, x+2/3, -z+2/3'

loop_
_atom_site_label
_atom_site_type_symbol
_atom_site_fract_x
_atom_site_fract_y
_atom_site_fract_z
_atom_site_U_iso_or_equiv
_atom_site_adp_type
_atom_site_occupancy
_atom_site_symmetry_multiplicity
_atom_site_calc_flag
_atom_site_refinement_flags
Nd Nd 0.379739(9) 0.149835(8) 0.67494(2) 0.02412(10) Uani 1 1 d .
O1 O 0.41056(13) 0.22510(12) 0.6278(4) 0.0346(9) Uani 1 1 d .
O01 O 0.558(2) 0.346(3) 0.656(6) 0.49(6) Uani 0.50 1 d P
O2 O 0.35941(13) 0.24258(12) 0.6379(4) 0.0347(9) Uani 1 1 d .
O3 O 0.44794(16) 0.40512(16) 0.8066(4) 0.0484(12) Uani 1 1 d .
O4 O 0.51227(16) 0.41441(17) 0.8166(4) 0.0502(12) Uani 1 1 d .
O5 O 0.34083(13) 0.17450(13) 0.7885(3) 0.0327(8) Uani 1 1 d .
O6 O 0.2983(2) 0.1905(2) 0.8777(4) 0.0594(15) Uani 1 1 d .
O7 O 0.45105(16) 0.17374(17) 0.5969(5) 0.0535(13) Uani 1 1 d .
O8 O 0.38179(17) 0.08582(15) 0.6092(5) 0.0504(12) Uani 1 1 d .
C1 C 0.39655(18) 0.25026(16) 0.6235(5) 0.0286(11) Uani 1 1 d .
C2 C 0.42751(18) 0.29674(16) 0.5983(5) 0.0281(11) Uani 1 1 d .
C3 C 0.44286(19) 0.32557(17) 0.6885(5) 0.0310(11) Uani 1 1 d .
C4 C 0.46549(18) 0.36912(17) 0.6688(5) 0.0311(11) Uani 1 1 d .
C5 C 0.4767(2) 0.39922(18) 0.7701(5) 0.0347(12) Uani 1 1 d .
C6 C 0.47359(19) 0.38358(17) 0.5562(5) 0.0323(12) Uani 1 1 d .
C7 C 0.4604(2) 0.35590(18) 0.4615(5) 0.0335(12) Uani 1 1 d .
C8 C 0.43724(19) 0.31199(17) 0.4871(4) 0.0304(11) Uani 1 1 d .
C9 C 0.3276(3) 0.1824(3) 0.8768(5) 0.0465(16) Uani 1 1 d .
C10 C 0.4715(5) 0.2009(5) 0.5285(14) 0.116(5) Uani 1 1 d .
H10A H 0.4588 0.2148 0.4943 0.139 Uiso 1 1 calc R
C11 C 0.5263(13) 0.2418(12) 0.400(3) 0.31(2) Uiso 1 1 d .
H11A H 0.5095 0.2552 0.3914 0.469 Uiso 1 1 calc R
H11B H 0.5243 0.2263 0.3315 0.469 Uiso 1 1 calc R
H11C H 0.5554 0.2630 0.4127 0.469 Uiso 1 1 calc R
C12 C 0.5299(7) 0.1833(10) 0.546(3) 0.237(15) Uani 1 1 d .
H12A H 0.5145 0.1683 0.6131 0.355 Uiso 1 1 calc R
H12B H 0.5593 0.2012 0.5649 0.355 Uiso 1 1 calc R
H12C H 0.5271 0.1634 0.4882 0.355 Uiso 1 1 calc R
C13 C 0.3532(3) 0.0506(2) 0.5826(7) 0.0531(18) Uani 1 1 d .
H13A H 0.3261 0.0470 0.5766 0.064 Uiso 1 1 calc R
C14 C 0.3974(3) 0.0195(3) 0.5693(11) 0.081(3) Uani 1 1 d .
H14A H 0.4190 0.0483 0.5838 0.121 Uiso 1 1 calc R
H14B H 0.4034 0.0100 0.4988 0.121 Uiso 1 1 calc R
H14C H 0.3969 0.0017 0.6308 0.121 Uiso 1 1 calc R
C15 C 0.3209(4) -0.0243(3) 0.5408(14) 0.108(5) Uani 1 1 d .
H15A H 0.2957 -0.0221 0.5371 0.162 Uiso 1 1 calc R
H15B H 0.3182 -0.0431 0.6020 0.162 Uiso 1 1 calc R
H15C H 0.3246 -0.0353 0.4698 0.162 Uiso 1 1 calc R
N1 N 0.4685(2) 0.37037(18) 0.3512(5) 0.0533(17) Uani 1 1 d .
N2 N 0.5106(4) 0.2124(6) 0.4982(17) 0.172(7) Uani 1 1 d .
N3 N 0.3572(2) 0.0171(2) 0.5615(6) 0.0568(17) Uani 1 1 d .
I1 I 0.43329(2) 0.301897(17) 0.85625(4) 0.06656(19) Uani 1 1 d .
I2 I 0.506275(19) 0.449228(13) 0.52525(4) 0.05557(16) Uani 1 1 d .
I3 I 0.41719(2) 0.268103(15) 0.35274(4) 0.06307(18) Uani 1 1 d .

loop_
_atom_site_aniso_label
_atom_site_aniso_U_11
_atom_site_aniso_U_22
_atom_site_aniso_U_33
_atom_site_aniso_U_23
_atom_site_aniso_U_13
_atom_site_aniso_U_12
Nd 0.03004(16) 0.02276(15) 0.02472(16) 0.00172(10) 0.00146(10) 0.01709(12)
O1 0.038(2) 0.0252(19) 0.043(2) 0.0037(16) 0.0042(18) 0.0178(17)
O01 0.30(7) 0.91(18) 0.42(9) 0.25(10) 0.16(6) 0.42(10)
O2 0.033(2) 0.0248(19) 0.046(2) 0.0011(17) -0.0010(17) 0.0138(16)
O3 0.044(3) 0.053(3) 0.046(3) -0.023(2) -0.008(2) 0.024(2)
O4 0.042(3) 0.054(3) 0.047(3) -0.019(2) -0.009(2) 0.018(2)
O5 0.040(2) 0.036(2) 0.030(2) 0.0004(16) 0.0034(16) 0.0254(18)
O6 0.081(4) 0.107(5) 0.031(2) -0.009(3) -0.002(2) 0.077(4)
O7 0.041(3) 0.054(3) 0.069(3) 0.009(3) 0.020(2) 0.025(2)
O8 0.058(3) 0.035(2) 0.066(3) -0.007(2) -0.001(2) 0.029(2)
C1 0.037(3) 0.022(2) 0.027(3) 0.0014(19) 0.001(2) 0.015(2)
C2 0.033(3) 0.021(2) 0.031(3) 0.000(2) 0.003(2) 0.014(2)
C3 0.041(3) 0.026(3) 0.022(2) 0.003(2) 0.001(2) 0.014(2)
C4 0.034(3) 0.026(3) 0.029(3) -0.004(2) 0.001(2) 0.012(2)
C5 0.043(3) 0.024(3) 0.029(3) -0.002(2) 0.000(2) 0.010(2)
C6 0.041(3) 0.020(2) 0.031(3) 0.004(2) 0.007(2) 0.012(2)
C7 0.049(3) 0.027(3) 0.026(3) 0.003(2) 0.006(2) 0.020(3)
C8 0.045(3) 0.025(3) 0.021(2) -0.0048(19) 0.001(2) 0.017(2)
C9 0.064(4) 0.070(5) 0.028(3) -0.004(3) -0.002(3) 0.050(4)
C10 0.093(9) 0.120(11) 0.147(13) 0.038(10) 0.048(9) 0.062(9)
C12 0.103(15) 0.31(4) 0.32(4) 0.00(3) 0.035(19) 0.12(2)
C13 0.053(4) 0.046(4) 0.070(5) -0.013(3) -0.007(4) 0.032(4)
C14 0.080(7) 0.062(6) 0.117(9) -0.023(6) -0.011(6) 0.048(5)
C15 0.074(7) 0.050(5) 0.189(15) -0.044(7) -0.020(8) 0.023(5)
N1 0.092(5) 0.032(3) 0.028(3) 0.009(2) 0.014(3) 0.025(3)
N2 0.081(8) 0.208(17) 0.198(16) 0.092(14) 0.066(10) 0.051(10)
N3 0.066(4) 0.039(3) 0.074(5) -0.013(3) 0.000(3) 0.031(3)
I1 0.0984(5) 0.0465(3) 0.0323(2) 0.00511(19) -0.0026(2) 0.0194(3)
I2 0.0821(4) 0.0222(2) 0.0416(3) 0.00324(16) 0.0122(2) 0.0105(2)
I3 0.1110(5) 0.0339(2) 0.0306(2) -0.00818(17) -0.0018(2) 0.0259(3)

loop_
_atom_type_symbol
_atom_type_description
_atom_type_scat_dispersion_real
_atom_type_scat_dispersion_imag
_atom_type_scat_source
C C 0.0033 0.0016 'International Tables Vol C Tables 4.2.6.8 and 6.1.1.4'
H H 0.0000 0.0000 'International Tables Vol C Tables 4.2.6.8 and 6.1.1.4'
N N 0.0061 0.0033 'International Tables Vol C Tables 4.2.6.8 and 6.1.1.4'
O O 0.0106 0.0060 'International Tables Vol C Tables 4.2.6.8 and 6.1.1.4'
I I -0.4742 1.8119 'International Tables Vol C Tables 4.2.6.8 and 6.1.1.4'
Nd Nd -0.1943 3.0179 'International Tables Vol C Tables 4.2.6.8 and 6.1.1.4'

loop_
_geom_angle_atom_site_label_1
_geom_angle_atom_site_label_2
_geom_angle_atom_site_label_3
_geom_angle
_geom_angle_site_symmetry_1
_geom_angle_site_symmetry_3
O5 Nd O2 72.40(14) . 13_556
O5 Nd O1 74.57(14) . .
O2 Nd O1 134.11(14) 13_556 .
O5 Nd O7 141.41(17) . .
O2 Nd O7 146.17(16) 13_556 .
O1 Nd O7 73.08(16) . .
O5 Nd O3 79.87(16) . 18_546
O2 Nd O3 72.87(15) 13_556 18_546
O1 Nd O3 130.52(16) . 18_546
O7 Nd O3 106.20(18) . 18_546
O5 Nd O8 144.51(16) . .
O2 Nd O8 74.40(16) 13_556 .
O1 Nd O8 140.02(16) . .
O7 Nd O8 72.35(18) . .
O3 Nd O8 78.73(18) 18_546 .
O5 Nd O6 119.11(14) . 13_556
O2 Nd O6 87.80(19) 13_556 13_556
O1 Nd O6 81.31(18) . 13_556
O7 Nd O6 75.86(19) . 13_556
O3 Nd O6 147.84(19) 18_546 13_556
O8 Nd O6 71.31(18) . 13_556
O5 Nd O4 81.58(16) . 18_546
O2 Nd O4 121.27(16) 13_556 18_546
O1 Nd O4 83.59(15) . 18_546
O7 Nd O4 74.47(19) . 18_546
O3 Nd O4 50.90(15) 18_546 18_546
O8 Nd O4 105.68(17) . 18_546
O6 Nd O4 149.53(19) 13_556 18_546
O5 Nd O5 70.06(15) . 13_556
O2 Nd O5 67.78(13) 13_556 13_556
O1 Nd O5 71.54(14) . 13_556
O7 Nd O5 117.51(16) . 13_556
O3 Nd O5 135.89(15) 18_546 13_556
O8 Nd O5 108.15(15) . 13_556
O6 Nd O5 49.29(13) 13_556 13_556
O4 Nd O5 146.14(14) 18_546 13_556
O5 Nd C5 82.16(15) . 18_546
O2 Nd C5 97.75(17) 13_556 18_546
O1 Nd C5 108.34(16) . 18_546
O7 Nd C5 88.55(19) . 18_546
O3 Nd C5 25.44(17) 18_546 18_546
O8 Nd C5 90.25(17) . 18_546
O6 Nd C5 158.64(15) 13_556 18_546
O4 Nd C5 25.68(17) 18_546 18_546
O5 Nd C5 151.35(15) 13_556 18_546
O5 Nd C9 94.54(16) . 13_556
O2 Nd C9 76.67(19) 13_556 13_556
O1 Nd C9 75.14(19) . 13_556
O7 Nd C9 97.0(2) . 13_556
O3 Nd C9 149.3(2) 18_546 13_556
O8 Nd C9 89.72(19) . 13_556
O6 Nd C9 24.70(16) 13_556 13_556
O4 Nd C9 158.63(19) 18_546 13_556
O5 Nd C9 24.59(15) 13_556 13_556
C5 Nd C9 174.2(2) 18_546 13_556
C1 O1 Nd 134.5(4) . .
C1 O2 Nd 141.5(3) . 13_556
C5 O3 Nd 95.4(4) . 17_556
C5 O4 Nd 89.2(4) . 17_556
C9 O5 Nd 156.5(4) . .
C9 O5 Nd 93.0(4) . 13_556
Nd O5 Nd 109.94(15) . 13_556
C9 O6 Nd 94.7(4) . 13_556
C10 O7 Nd 130.4(8) . .
C13 O8 Nd 130.7(5) . .
O2 C1 O1 128.5(5) . .
O2 C1 C2 113.1(5) . .
O1 C1 C2 118.4(5) . .
C8 C2 C3 118.8(5) . .
C8 C2 C1 121.7(5) . .
C3 C2 C1 119.1(5) . .
C4 C3 C2 121.2(5) . .
C4 C3 I1 120.3(4) . .
C2 C3 I1 118.4(4) . .
C3 C4 C6 118.6(5) . .
C3 C4 C5 118.9(5) . .
C6 C4 C5 122.2(5) . .
O3 C5 O4 123.3(6) . .
O3 C5 C4 116.4(5) . .
O4 C5 C4 120.1(6) . .
O3 C5 Nd 59.1(3) . 17_556
O4 C5 Nd 65.1(3) . 17_556
C4 C5 Nd 165.5(4) . 17_556
C4 C6 C7 122.7(5) . .
C4 C6 I2 119.0(4) . .
C7 C6 I2 118.3(4) . .
N1 C7 C6 122.3(5) . .
N1 C7 C8 121.7(5) . .
C6 C7 C8 116.0(5) . .
C2 C8 C7 122.6(5) . .
C2 C8 I3 118.4(4) . .
C7 C8 I3 119.0(4) . .
O5 C9 O6 123.1(6) . .
O5 C9 Nd 62.5(3) . 13_556
O6 C9 Nd 60.6(3) . 13_556
O7 C10 N2 124.7(15) . .
O8 C13 N3 126.0(7) . .
C10 N2 C11 114(2) . .
C10 N2 C12 116.6(15) . .
C11 N2 C12 127(2) . .
C13 N3 C14 121.0(7) . .
C13 N3 C15 121.9(8) . .
C14 N3 C15 116.7(7) . .

loop_
_geom_bond_atom_site_label_1
_geom_bond_atom_site_label_2
_geom_bond_distance
_geom_bond_site_symmetry_2
Nd O5 2.418(4) .
Nd O2 2.444(4) 13_556
Nd O1 2.449(4) .
Nd O7 2.464(5) .
Nd O3 2.486(5) 18_546
Nd O8 2.490(4) .
Nd O6 2.589(5) 13_556
Nd O4 2.616(5) 18_546
Nd O5 2.630(4) 13_556
Nd C5 2.884(6) 18_546
Nd C9 2.962(6) 13_556
O1 C1 1.253(7) .
O2 C1 1.248(7) .
O2 Nd 2.444(4) 13_556
O3 C5 1.245(8) .
O3 Nd 2.486(5) 17_556
O4 C5 1.250(8) .
O4 Nd 2.616(5) 17_556
O5 C9 1.234(8) .
O5 Nd 2.630(4) 13_556
O6 C9 1.242(8) .
O6 Nd 2.589(5) 13_556
O7 C10 1.197(14) .
O8 C13 1.220(9) .
C1 C2 1.521(7) .
C2 C8 1.388(8) .
C2 C3 1.393(8) .
C3 C4 1.393(8) .
C3 I1 2.100(5) .
C4 C6 1.394(8) .
C4 C5 1.524(8) .
C5 Nd 2.884(6) 17_556
C6 C7 1.410(8) .
C6 I2 2.101(5) .
C7 N1 1.368(7) .
C7 C8 1.417(8) .
C8 I3 2.095(5) .
C9 Nd 2.962(6) 13_556
C10 N2 1.317(17) .
C11 N2 1.48(4) .
C12 N2 1.63(3) .
C13 N3 1.322(9) .
C14 N3 1.426(12) .
C15 N3 1.446(12) .
